data_7050756
loop_
_publ_author_name
'Masci, Bernardo'
'Nierlich, Martine'
'Thu\'ery, Pierre'

_publ_section_title
;
 Trigonal versus tetragonal or pentagonal coordination of the uranyl
 ion by hexahomotrioxacalix[3]arenes: solid state and solution
 investigations
;
_journal_issue 1
_journal_name_full 'New Journal of Chemistry'
_journal_page_first 120
_journal_paper_doi 10.1039/b108947c
_journal_volume 26
_journal_year 2002
_chemical_formula_sum 'C33 H43 N O8 U'
_chemical_formula_weight 819.71
_space_group_IT_number 61
_symmetry_cell_setting orthorhombic
_symmetry_space_group_name_Hall '-P 2ac 2ab'
_symmetry_space_group_name_H-M 'P b c a'
_atom_sites_solution_hydrogens geom
_atom_sites_solution_primary direct
_atom_sites_solution_secondary difmap
_audit_creation_method SHELXL-97
_cell_angle_alpha 90.00
_cell_angle_beta 90.00
_cell_angle_gamma 90.00
_cell_formula_units_Z 8
_cell_length_a 16.3031(6)
_cell_length_b 19.6564(8)
_cell_length_c 19.6680(8)
_cell_measurement_reflns_used 41417
_cell_measurement_temperature 100(2)
_cell_measurement_theta_max 25.68
_cell_measurement_theta_min 2.63
_cell_volume 6302.8(4)
_computing_cell_refinement 'DENZO-SMN (Otwinowski & Minor, 1997)'
_computing_data_collection 'Kappa-CCD software (Nonius B.V., 1998)'
_computing_data_reduction 'DENZO-SMN (Otwinowski & Minor, 1997)'
_computing_molecular_graphics 'SHELXTL (Sheldrick, 1999)'
_computing_publication_material 'SHELXTL (Sheldrick, 1999)'
_computing_structure_refinement 'SHELXL-97 (Sheldrick, 1997)'
_computing_structure_solution 'SHELXS-97 (Sheldrick, 1990)'
_diffrn_ambient_temperature 100(2)
_diffrn_detector_area_resol_mean 18
_diffrn_measured_fraction_theta_full 0.998
_diffrn_measured_fraction_theta_max 0.998
_diffrn_measurement_device_type 'Nonius Kappa-CCD'
_diffrn_measurement_method '\f scans'
_diffrn_radiation_monochromator graphite
_diffrn_radiation_source 'fine-focus sealed tube'
_diffrn_radiation_type MoK\a
_diffrn_radiation_wavelength 0.71073
_diffrn_reflns_av_R_equivalents 0.0792
_diffrn_reflns_av_sigmaI/netI 0.0445
_diffrn_reflns_limit_h_max 19
_diffrn_reflns_limit_h_min -19
_diffrn_reflns_limit_k_max 23
_diffrn_reflns_limit_k_min -23
_diffrn_reflns_limit_l_max 23
_diffrn_reflns_limit_l_min -23
_diffrn_reflns_number 41417
_diffrn_reflns_theta_full 25.68
_diffrn_reflns_theta_max 25.68
_diffrn_reflns_theta_min 2.63
_diffrn_standards_decay_% 0
_exptl_absorpt_coefficient_mu 5.202
_exptl_absorpt_correction_T_max 0.594
_exptl_absorpt_correction_T_min 0.446
_exptl_absorpt_correction_type empirical
_exptl_absorpt_process_details 'program DELABS from PLATON (Spek, 2000)'
_exptl_crystal_colour 'translucent intense orange'
_exptl_crystal_density_diffrn 1.728
_exptl_crystal_density_meas ?
_exptl_crystal_description parallelepipedic
_exptl_crystal_F_000 3232
_exptl_crystal_size_max 0.15
_exptl_crystal_size_mid 0.15
_exptl_crystal_size_min 0.10
_refine_diff_density_max 0.550
_refine_diff_density_min -0.525
_refine_diff_density_rms 0.097
_refine_ls_extinction_method none
_refine_ls_goodness_of_fit_ref 1.008
_refine_ls_hydrogen_treatment mixed
_refine_ls_matrix_type full
_refine_ls_number_parameters 394
_refine_ls_number_reflns 5961
_refine_ls_number_restraints 0
_refine_ls_restrained_S_all 1.008
_refine_ls_R_factor_all 0.0515
_refine_ls_R_factor_gt 0.0295
_refine_ls_shift/su_max 0.001
_refine_ls_shift/su_mean 0.000
_refine_ls_structure_factor_coef Fsqd
_refine_ls_weighting_details 'calc w=1/[\s^2^(Fo^2^)+(0.0059P)^2^+10.8520P] where P=(Fo^2^+2Fc^2^)/3'
_refine_ls_weighting_scheme calc
_refine_ls_wR_factor_gt 0.0518
_refine_ls_wR_factor_ref 0.0574
_reflns_number_gt 4467
_reflns_number_total 5961
_reflns_threshold_expression >2sigma(I)
_cod_data_source_file b108947c.txt
_cod_data_source_block 3
_cod_original_sg_symbol_H-M Pbca
_cod_database_code 7050756

loop_
_symmetry_equiv_pos_as_xyz
'x, y, z'
'-x+1/2, -y, z+1/2'
'-x, y+1/2, -z+1/2'
'x+1/2, -y+1/2, -z'
'-x, -y, -z'
'x-1/2, y, -z-1/2'
'x, -y-1/2, z-1/2'
'-x-1/2, y-1/2, z'

loop_
_atom_site_label
_atom_site_type_symbol
_atom_site_fract_x
_atom_site_fract_y
_atom_site_fract_z
_atom_site_U_iso_or_equiv
_atom_site_adp_type
_atom_site_occupancy
_atom_site_symmetry_multiplicity
_atom_site_calc_flag
_atom_site_refinement_flags
_atom_site_disorder_assembly
_atom_site_disorder_group
U U 0.284079(9) -0.305462(8) 0.544024(8) 0.02330(5) Uani 1 1 d . . .
O1 O 0.27679(17) -0.25560(15) 0.44251(14) 0.0265(7) Uani 1 1 d . . .
O2 O 0.1441(2) -0.34366(15) 0.47659(14) 0.0294(7) Uani 1 1 d . . .
O3 O 0.23754(17) -0.40386(15) 0.58349(16) 0.0275(7) Uani 1 1 d . . .
O4 O 0.23573(18) -0.32866(15) 0.71471(16) 0.0294(7) Uani 1 1 d . . .
O5 O 0.36970(17) -0.26676(15) 0.62229(15) 0.0262(7) Uani 1 1 d . . .
O6 O 0.30964(18) -0.15144(16) 0.54161(16) 0.0322(7) Uani 1 1 d . . .
O7 O 0.36645(18) -0.35320(16) 0.50751(15) 0.0300(7) Uani 1 1 d . . .
O8 O 0.20114(17) -0.25762(14) 0.57967(14) 0.0219(6) Uani 1 1 d . . .
C1 C 0.2251(3) -0.1430(2) 0.4448(2) 0.0261(10) Uani 1 1 d . . .
C2 C 0.2141(3) -0.2127(2) 0.4324(2) 0.0246(9) Uani 1 1 d . . .
C3 C 0.1371(3) -0.2382(2) 0.4145(2) 0.0269(10) Uani 1 1 d . . .
C4 C 0.0725(3) -0.1927(3) 0.4042(2) 0.0340(11) Uani 1 1 d . . .
H4 H 0.0213 -0.2096 0.3920 0.041 Uiso 1 1 calc R . .
C5 C 0.0826(3) -0.1231(3) 0.4118(2) 0.0364(12) Uani 1 1 d . . .
C6 C 0.1591(3) -0.0986(3) 0.4336(2) 0.0340(12) Uani 1 1 d . . .
H6 H 0.1662 -0.0522 0.4407 0.041 Uiso 1 1 calc R . .
C7 C 0.0124(3) -0.0743(3) 0.3998(3) 0.0509(16) Uani 1 1 d . . .
H7A H -0.0286 -0.0960 0.3723 0.076 Uiso 1 1 calc R . .
H7B H 0.0324 -0.0345 0.3769 0.076 Uiso 1 1 calc R . .
H7C H -0.0111 -0.0614 0.4427 0.076 Uiso 1 1 calc R . .
C8 C 0.1262(3) -0.3140(3) 0.4104(2) 0.0338(12) Uani 1 1 d . . .
H8A H 0.0703 -0.3246 0.3973 0.041 Uiso 1 1 calc R . .
H8B H 0.1628 -0.3327 0.3764 0.041 Uiso 1 1 calc R . .
C9 C 0.1162(3) -0.4131(2) 0.4842(2) 0.0293(10) Uani 1 1 d . . .
H9A H 0.1582 -0.4444 0.4688 0.035 Uiso 1 1 calc R . .
H9B H 0.0671 -0.4204 0.4573 0.035 Uiso 1 1 calc R . .
C10 C 0.0981(3) -0.4248(2) 0.5586(2) 0.0247(10) Uani 1 1 d . . .
C11 C 0.1611(3) -0.4145(2) 0.6061(2) 0.0247(10) Uani 1 1 d . . .
C12 C 0.1441(3) -0.4146(2) 0.6755(2) 0.0276(10) Uani 1 1 d . . .
C13 C 0.0645(3) -0.4302(2) 0.6968(2) 0.0286(10) Uani 1 1 d . . .
H13 H 0.0528 -0.4304 0.7431 0.034 Uiso 1 1 calc R . .
C14 C 0.0020(3) -0.4456(2) 0.6508(2) 0.0273(10) Uani 1 1 d . . .
C15 C 0.0196(3) -0.4411(2) 0.5815(2) 0.0283(11) Uani 1 1 d . . .
H15 H -0.0218 -0.4492 0.5500 0.034 Uiso 1 1 calc R . .
C16 C -0.0825(3) -0.4670(2) 0.6758(3) 0.0354(12) Uani 1 1 d . . .
H16A H -0.0915 -0.5140 0.6650 0.053 Uiso 1 1 calc R . .
H16B H -0.1236 -0.4397 0.6540 0.053 Uiso 1 1 calc R . .
H16C H -0.0856 -0.4607 0.7241 0.053 Uiso 1 1 calc R . .
C17 C 0.2114(3) -0.3981(2) 0.7251(2) 0.0300(10) Uani 1 1 d . . .
H17A H 0.1920 -0.4043 0.7713 0.036 Uiso 1 1 calc R . .
H17B H 0.2577 -0.4282 0.7178 0.036 Uiso 1 1 calc R . .
C18 C 0.3105(3) -0.3121(2) 0.7497(2) 0.0271(10) Uani 1 1 d . . .
H18A H 0.3549 -0.3406 0.7335 0.033 Uiso 1 1 calc R . .
H18B H 0.3041 -0.3194 0.7982 0.033 Uiso 1 1 calc R . .
C19 C 0.3290(3) -0.2384(2) 0.7356(2) 0.0255(10) Uani 1 1 d . . .
C20 C 0.3543(3) -0.2196(2) 0.6696(2) 0.0236(10) Uani 1 1 d . . .
C21 C 0.3627(3) -0.1505(2) 0.6541(2) 0.0258(10) Uani 1 1 d . . .
C22 C 0.3500(3) -0.1024(2) 0.7042(2) 0.0307(11) Uani 1 1 d . . .
H22 H 0.3559 -0.0566 0.6933 0.037 Uiso 1 1 calc R . .
C23 C 0.3285(3) -0.1200(2) 0.7707(2) 0.0263(10) Uani 1 1 d . . .
C24 C 0.3177(2) -0.1888(2) 0.7847(2) 0.0259(10) Uani 1 1 d . . .
H24 H 0.3024 -0.2018 0.8283 0.031 Uiso 1 1 calc R . .
C25 C 0.3159(3) -0.0664(2) 0.8250(3) 0.0374(12) Uani 1 1 d . . .
H25A H 0.2622 -0.0469 0.8203 0.056 Uiso 1 1 calc R . .
H25B H 0.3565 -0.0314 0.8201 0.056 Uiso 1 1 calc R . .
H25C H 0.3210 -0.0869 0.8691 0.056 Uiso 1 1 calc R . .
C26 C 0.3795(3) -0.1302(2) 0.5809(2) 0.0319(11) Uani 1 1 d . . .
H26A H 0.3868 -0.0813 0.5775 0.038 Uiso 1 1 calc R . .
H26B H 0.4289 -0.1523 0.5645 0.038 Uiso 1 1 calc R . .
C27 C 0.3049(3) -0.1204(2) 0.4756(2) 0.0306(11) Uani 1 1 d . . .
H27A H 0.3506 -0.1348 0.4475 0.037 Uiso 1 1 calc R . .
H27B H 0.3063 -0.0712 0.4796 0.037 Uiso 1 1 calc R . .
N N 0.0860(2) -0.16289(19) 0.6209(2) 0.0305(9) Uani 1 1 d . . .
H1 H 0.1212 -0.1871 0.5915 0.037 Uiso 1 1 d R . .
C28 C 0.1088(3) -0.1876(4) 0.6887(3) 0.0540(16) Uani 1 1 d . . .
H28A H 0.1629 -0.1706 0.7000 0.065 Uiso 1 1 calc R . .
H28B H 0.1117 -0.2369 0.6877 0.065 Uiso 1 1 calc R . .
C29 C 0.0491(4) -0.1662(5) 0.7441(3) 0.092(3) Uani 1 1 d . . .
H29A H 0.0473 -0.1175 0.7466 0.138 Uiso 1 1 calc R . .
H29B H 0.0670 -0.1843 0.7870 0.138 Uiso 1 1 calc R . .
H29C H -0.0046 -0.1834 0.7337 0.138 Uiso 1 1 calc R . .
C30 C 0.0054(3) -0.1882(3) 0.5958(3) 0.0396(12) Uani 1 1 d . . .
H30A H -0.0376 -0.1682 0.6234 0.048 Uiso 1 1 calc R . .
H30B H -0.0023 -0.1722 0.5496 0.048 Uiso 1 1 calc R . .
C31 C -0.0044(4) -0.2628(3) 0.5965(4) 0.080(3) Uani 1 1 d . . .
H31A H 0.0401 -0.2835 0.5722 0.121 Uiso 1 1 calc R . .
H31B H -0.0554 -0.2748 0.5752 0.121 Uiso 1 1 calc R . .
H31C H -0.0044 -0.2787 0.6427 0.121 Uiso 1 1 calc R . .
C32 C 0.0862(4) -0.0871(3) 0.6111(4) 0.0586(17) Uani 1 1 d . . .
H32A H 0.0702 -0.0775 0.5645 0.070 Uiso 1 1 calc R . .
H32B H 0.0447 -0.0676 0.6405 0.070 Uiso 1 1 calc R . .
C33 C 0.1641(4) -0.0526(3) 0.6245(4) 0.075(2) Uani 1 1 d . . .
H33A H 0.1760 -0.0545 0.6723 0.112 Uiso 1 1 calc R . .
H33B H 0.1602 -0.0060 0.6104 0.112 Uiso 1 1 calc R . .
H33C H 0.2072 -0.0747 0.5996 0.112 Uiso 1 1 calc R . .

loop_
_atom_site_aniso_label
_atom_site_aniso_U_11
_atom_site_aniso_U_22
_atom_site_aniso_U_33
_atom_site_aniso_U_23
_atom_site_aniso_U_13
_atom_site_aniso_U_12
U 0.02118(8) 0.02421(8) 0.02451(8) -0.00023(8) 0.00131(8) 0.00178(8)
O1 0.0230(15) 0.0300(16) 0.0265(17) 0.0018(13) 0.0031(14) 0.0000(14)
O2 0.0373(18) 0.0283(17) 0.0225(16) 0.0029(13) -0.0014(14) -0.0078(15)
O3 0.0238(17) 0.0246(17) 0.0342(18) 0.0019(14) 0.0037(13) -0.0012(13)
O4 0.0326(19) 0.0193(16) 0.0362(18) 0.0069(14) -0.0064(15) -0.0032(13)
O5 0.0211(15) 0.0299(18) 0.0277(17) -0.0032(14) 0.0018(14) 0.0010(13)
O6 0.0361(17) 0.0362(18) 0.0243(16) 0.0060(15) -0.0072(15) -0.0138(14)
O7 0.0271(17) 0.0337(18) 0.0293(17) 0.0028(14) 0.0078(14) 0.0062(15)
O8 0.0242(16) 0.0175(15) 0.0241(15) -0.0002(12) -0.0017(13) 0.0015(12)
C1 0.028(2) 0.030(2) 0.021(2) 0.0042(18) 0.000(2) -0.002(2)
C2 0.023(2) 0.033(3) 0.0175(19) 0.0059(17) 0.0019(19) 0.001(2)
C3 0.023(2) 0.038(3) 0.020(2) 0.006(2) 0.0012(19) -0.005(2)
C4 0.024(2) 0.051(3) 0.027(2) 0.017(3) -0.001(2) -0.006(3)
C5 0.030(3) 0.046(3) 0.033(3) 0.018(2) 0.004(2) 0.003(2)
C6 0.035(3) 0.034(3) 0.033(3) 0.018(2) 0.005(2) 0.000(2)
C7 0.034(3) 0.052(4) 0.067(4) 0.035(3) 0.004(3) 0.008(3)
C8 0.029(2) 0.050(3) 0.022(2) 0.002(2) -0.0023(19) -0.012(2)
C9 0.031(2) 0.027(3) 0.029(2) -0.007(2) 0.003(2) -0.001(2)
C10 0.028(2) 0.012(2) 0.034(3) -0.0016(19) 0.004(2) 0.0025(18)
C11 0.021(2) 0.018(2) 0.035(3) 0.002(2) 0.003(2) 0.0003(19)
C12 0.033(2) 0.016(2) 0.034(3) 0.003(2) 0.002(2) 0.001(2)
C13 0.034(3) 0.018(2) 0.034(3) 0.000(2) 0.004(2) 0.000(2)
C14 0.029(2) 0.014(2) 0.040(3) 0.000(2) 0.007(2) 0.0010(19)
C15 0.033(3) 0.018(2) 0.034(3) -0.003(2) 0.003(2) 0.000(2)
C16 0.029(3) 0.031(3) 0.046(3) 0.003(2) 0.007(2) -0.001(2)
C17 0.039(3) 0.018(2) 0.033(2) 0.0069(19) 0.002(2) 0.000(2)
C18 0.032(2) 0.021(2) 0.029(2) 0.002(2) -0.0025(19) 0.000(2)
C19 0.023(2) 0.027(3) 0.026(2) 0.006(2) -0.0056(19) -0.0017(19)
C20 0.020(2) 0.027(2) 0.025(2) -0.0001(19) -0.001(2) 0.0011(19)
C21 0.031(3) 0.025(2) 0.021(2) 0.0039(19) -0.005(2) -0.006(2)
C22 0.035(3) 0.020(2) 0.037(3) 0.006(2) -0.004(2) -0.007(2)
C23 0.027(2) 0.021(2) 0.032(3) -0.001(2) -0.005(2) 0.0014(19)
C24 0.022(2) 0.028(2) 0.028(2) 0.002(2) -0.0025(18) 0.001(2)
C25 0.047(3) 0.028(3) 0.037(3) -0.005(2) -0.006(2) -0.004(2)
C26 0.033(3) 0.032(3) 0.032(3) 0.005(2) -0.004(2) -0.013(2)
C27 0.037(3) 0.029(3) 0.026(2) 0.0054(19) 0.000(2) -0.005(2)
N 0.032(2) 0.025(2) 0.035(2) -0.0026(18) 0.0056(19) 0.0040(17)
C28 0.030(3) 0.097(5) 0.036(3) 0.000(3) -0.010(2) 0.015(3)
C29 0.049(4) 0.198(9) 0.029(3) -0.014(4) -0.004(3) 0.020(5)
C30 0.037(3) 0.043(3) 0.039(3) -0.007(3) -0.007(2) 0.013(3)
C31 0.033(3) 0.049(4) 0.159(8) -0.049(5) -0.007(4) 0.004(3)
C32 0.051(3) 0.033(3) 0.092(5) 0.001(3) 0.020(3) 0.004(3)
C33 0.054(4) 0.043(4) 0.128(7) -0.022(4) 0.036(4) -0.008(3)

loop_
_atom_type_symbol
_atom_type_description
_atom_type_scat_dispersion_real
_atom_type_scat_dispersion_imag
_atom_type_scat_source
C C 0.0033 0.0016 'International Tables Vol C Tables 4.2.6.8 and 6.1.1.4'
H H 0.0000 0.0000 'International Tables Vol C Tables 4.2.6.8 and 6.1.1.4'
N N 0.0061 0.0033 'International Tables Vol C Tables 4.2.6.8 and 6.1.1.4'
O O 0.0106 0.0060 'International Tables Vol C Tables 4.2.6.8 and 6.1.1.4'
U U -9.6767 9.6646 'International Tables Vol C Tables 4.2.6.8 and 6.1.1.4'

loop_
_geom_angle_atom_site_label_1
_geom_angle_atom_site_label_2
_geom_angle_atom_site_label_3
_geom_angle
_geom_angle_site_symmetry_1
_geom_angle_site_symmetry_3
_geom_angle_publ_flag
O7 U O8 179.38(13) . . ?
O7 U O5 89.20(12) . . ?
O8 U O5 91.34(12) . . ?
O7 U O3 86.55(12) . . ?
O8 U O3 93.59(11) . . ?
O5 U O3 105.79(11) . . ?
O7 U O1 84.90(12) . . ?
O8 U O1 94.56(11) . . ?
O5 U O1 120.39(11) . . ?
O3 U O1 132.78(11) . . ?
O7 U O2 106.66(12) . . ?
O8 U O2 72.84(11) . . ?
O5 U O2 162.72(10) . . ?
O3 U O2 69.27(10) . . ?
O1 U O2 69.07(10) . . ?
O7 U O6 114.27(12) . . ?
O8 U O6 65.71(11) . . ?
O5 U O6 65.43(10) . . ?
O3 U O6 156.33(10) . . ?
O1 U O6 63.73(10) . . ?
O2 U O6 112.15(8) . . ?
O7 U O4 119.26(11) . . ?
O8 U O4 61.29(10) . . ?
O5 U O4 61.09(9) . . ?
O3 U O4 58.02(9) . . ?
O1 U O4 155.60(9) . . ?
O2 U O4 104.02(8) . . ?
O6 U O4 100.12(8) . . ?
C9 O2 C8 114.0(3) . . ?
C17 O4 C18 112.5(3) . . ?
C26 O6 C27 113.9(3) . . ?
C6 C1 C2 118.8(4) . . ?
C6 C1 C27 122.9(4) . . ?
C2 C1 C27 118.1(4) . . ?
O1 C2 C3 119.8(4) . . ?
O1 C2 C1 119.4(4) . . ?
C3 C2 C1 120.6(4) . . ?
C2 C3 C4 119.0(4) . . ?
C2 C3 C8 118.4(4) . . ?
C4 C3 C8 122.5(4) . . ?
C5 C4 C3 121.8(4) . . ?
C4 C5 C6 118.4(5) . . ?
C4 C5 C7 121.3(5) . . ?
C6 C5 C7 120.2(5) . . ?
C1 C6 C5 121.1(5) . . ?
O2 C8 C3 109.0(4) . . ?
O2 C9 C10 107.8(3) . . ?
C15 C10 C11 119.3(4) . . ?
C15 C10 C9 121.9(4) . . ?
C11 C10 C9 118.6(4) . . ?
O3 C11 C12 120.8(4) . . ?
O3 C11 C10 118.8(4) . . ?
C12 C11 C10 120.4(4) . . ?
C11 C12 C13 118.6(4) . . ?
C11 C12 C17 119.3(4) . . ?
C13 C12 C17 122.1(4) . . ?
C14 C13 C12 122.1(4) . . ?
C15 C14 C13 118.0(4) . . ?
C15 C14 C16 121.3(4) . . ?
C13 C14 C16 120.7(4) . . ?
C10 C15 C14 121.3(4) . . ?
O4 C17 C12 108.4(3) . . ?
O4 C18 C19 107.5(3) . . ?
C24 C19 C20 119.7(4) . . ?
C24 C19 C18 121.5(4) . . ?
C20 C19 C18 118.7(4) . . ?
O5 C20 C21 120.2(4) . . ?
O5 C20 C19 120.9(4) . . ?
C21 C20 C19 118.9(4) . . ?
C22 C21 C20 119.6(4) . . ?
C22 C21 C26 121.6(4) . . ?
C20 C21 C26 118.6(4) . . ?
C21 C22 C23 122.4(4) . . ?
C24 C23 C22 117.3(4) . . ?
C24 C23 C25 121.2(4) . . ?
C22 C23 C25 121.5(4) . . ?
C19 C24 C23 122.0(4) . . ?
O6 C26 C21 106.9(3) . . ?
O6 C27 C1 106.5(3) . . ?
C28 N C30 114.5(4) . . ?
C28 N C32 116.4(5) . . ?
C30 N C32 106.9(4) . . ?
N C28 C29 113.4(5) . . ?
C31 C30 N 115.1(4) . . ?
C33 C32 N 116.0(5) . . ?

loop_
_geom_bond_atom_site_label_1
_geom_bond_atom_site_label_2
_geom_bond_distance
_geom_bond_site_symmetry_2
_geom_bond_publ_flag
U O7 1.789(3) . ?
U O8 1.790(3) . ?
U O5 2.213(3) . ?
U O3 2.218(3) . ?
U O1 2.227(3) . ?
U O2 2.744(3) . ?
U O6 3.056(3) . ?
U O4 3.478(3) . ?
O1 C2 1.340(5) . ?
O1 O2 2.850(4) . ?
O1 O6 2.877(4) . ?
O1 O5 3.853(4) . ?
O1 O3 4.073(4) . ?
O2 C9 1.446(5) . ?
O2 C8 1.456(5) . ?
O2 O3 2.853(4) . ?
O3 C11 1.339(5) . ?
O3 O4 2.974(4) . ?
O3 O5 3.534(4) . ?
O4 C17 1.436(5) . ?
O4 C18 1.437(5) . ?
O4 O5 3.091(4) . ?
O5 C20 1.337(5) . ?
O5 O6 2.935(4) . ?
O6 C26 1.439(5) . ?
O6 C27 1.437(5) . ?
C1 C6 1.403(6) . ?
C1 C2 1.403(6) . ?
C1 C27 1.503(6) . ?
C2 C3 1.395(6) . ?
C3 C4 1.397(6) . ?
C3 C8 1.502(7) . ?
C4 C5 1.386(7) . ?
C5 C6 1.404(7) . ?
C5 C7 1.512(7) . ?
C9 C10 1.510(6) . ?
C10 C15 1.394(6) . ?
C10 C11 1.405(6) . ?
C11 C12 1.394(6) . ?
C12 C13 1.398(6) . ?
C12 C17 1.503(6) . ?
C13 C14 1.396(6) . ?
C14 C15 1.395(6) . ?
C14 C16 1.521(6) . ?
C18 C19 1.505(6) . ?
C19 C24 1.386(6) . ?
C19 C20 1.411(6) . ?
C20 C21 1.400(6) . ?
C21 C22 1.381(6) . ?
C21 C26 1.518(6) . ?
C22 C23 1.396(6) . ?
C23 C24 1.390(6) . ?
C23 C25 1.516(6) . ?
N C28 1.468(6) . ?
N C30 1.489(6) . ?
N C32 1.502(6) . ?
C28 C29 1.519(7) . ?
C30 C31 1.476(8) . ?
C32 C33 1.464(8) . ?

loop_
_geom_hbond_atom_site_label_D
_geom_hbond_atom_site_label_H
_geom_hbond_atom_site_label_A
_geom_hbond_distance_DH
_geom_hbond_distance_HA
_geom_hbond_distance_DA
_geom_hbond_angle_DHA
_geom_hbond_site_symmetry_A
N H1 O8 0.94 1.92 2.766(5) 148.5 .
